data_7214449
loop_
_publ_author_name
'Chan, Eric J.'
'Grabowsky, Simon'
'Harrowfield, Jack M.'
'Shi, Ming W.'
'Skelton, Brian W.'
'Sobolev, Alexandre N.'
'White, Allan H.'

_publ_section_title
;
 Hirshfeld surface analysis of crystal packing in aza-aromatic picrate
 salts
;
_journal_issue 21
_journal_name_full CrystEngComm
_journal_page_first 4508
_journal_paper_doi 10.1039/c4ce00095a
_journal_volume 16
_journal_year 2014
_chemical_formula_moiety 'C6 H2 N3 O7, C10 H10 N3'
_chemical_formula_sum 'C16 H12 N6 O7'
_chemical_formula_weight 400.32
_chemical_name_systematic
;
Bis(2-pyridyl)ammonium picrate
;
_space_group_IT_number 14
_symmetry_cell_setting monoclinic
_symmetry_Int_Tables_number 14
_symmetry_space_group_name_Hall '-P 2ybc'
_symmetry_space_group_name_H-M 'P 1 21/c 1'
_atom_sites_solution_hydrogens geom
_atom_sites_solution_primary direct
_atom_sites_solution_secondary difmap
_audit_creation_method SHELXL-97
_cell_angle_alpha 90.00
_cell_angle_beta 108.918(2)
_cell_angle_gamma 90.00
_cell_formula_units_Z 4
_cell_length_a 9.1996(11)
_cell_length_b 14.6492(18)
_cell_length_c 13.1834(16)
_cell_measurement_reflns_used 6733
_cell_measurement_temperature 153(2)
_cell_measurement_theta_max 33.0235
_cell_measurement_theta_min 2.3405
_cell_volume 1680.7(4)
_computing_cell_refinement 'Siemens SAINT (Siemens, 1995)'
_computing_data_collection 'Siemens SMART (Siemens, 1995)'
_computing_data_reduction 'XPREP, Bruker Version 5.1/NT, 1997'
_computing_molecular_graphics 'XP Interactive Molecular Graphics, Bruker AXS V5.1, 1998)'
_computing_publication_material 'XCIF Tables Production, Bruker Ver. 2008/2'
_computing_structure_refinement 'SHELXL-97 (Sheldrick, 1997)'
_computing_structure_solution 'SHELXS-97 (Sheldrick, 1997)'
_diffrn_ambient_temperature 153(2)
_diffrn_measured_fraction_theta_full 0.999
_diffrn_measured_fraction_theta_max 0.954
_diffrn_measurement_device_type
;
Bruker SMART CCD diffractometer
;
_diffrn_measurement_method '\w scans'
_diffrn_radiation_monochromator graphite
_diffrn_radiation_source 'fine-focus sealed tube'
_diffrn_radiation_type MoK\a
_diffrn_radiation_wavelength 0.71073
_diffrn_reflns_av_R_equivalents 0.0277
_diffrn_reflns_av_sigmaI/netI 0.0274
_diffrn_reflns_limit_h_max 12
_diffrn_reflns_limit_h_min -14
_diffrn_reflns_limit_k_max 22
_diffrn_reflns_limit_k_min 0
_diffrn_reflns_limit_l_max 20
_diffrn_reflns_limit_l_min 0
_diffrn_reflns_number 22442
_diffrn_reflns_theta_full 25.242
_diffrn_reflns_theta_max 33.16
_diffrn_reflns_theta_min 2.14
_exptl_absorpt_coefficient_mu 0.128
_exptl_absorpt_correction_T_max 0.961
_exptl_absorpt_correction_T_min 0.900
_exptl_absorpt_correction_type multi-scan
_exptl_absorpt_process_details
;
SADABS (Sheldrick, 1996)
;
_exptl_crystal_colour yellow
_exptl_crystal_density_diffrn 1.582
_exptl_crystal_density_method 'not measured'
_exptl_crystal_description fragment
_exptl_crystal_F_000 824
_exptl_crystal_size_max 0.40
_exptl_crystal_size_mid 0.36
_exptl_crystal_size_min 0.31
_refine_diff_density_max 0.996
_refine_diff_density_min -0.793
_refine_diff_density_rms 0.077
_refine_ls_extinction_method none
_refine_ls_goodness_of_fit_ref 0.917
_refine_ls_hydrogen_treatment refall
_refine_ls_matrix_type full
_refine_ls_number_parameters 310
_refine_ls_number_reflns 6132
_refine_ls_number_restraints 0
_refine_ls_restrained_S_all 0.917
_refine_ls_R_factor_all 0.0803
_refine_ls_R_factor_gt 0.0594
_refine_ls_shift/su_max 0.000
_refine_ls_shift/su_mean 0.000
_refine_ls_structure_factor_coef Fsqd
_refine_ls_weighting_details 'calc w=1/[\s^2^(Fo^2^)+(0.1000P)^2^+1.0000P] where P=(Fo^2^+2Fc^2^)/3'
_refine_ls_weighting_scheme calc
_refine_ls_wR_factor_gt 0.1502
_refine_ls_wR_factor_ref 0.1684
_reflns_number_gt 4482
_reflns_number_total 6132
_reflns_threshold_expression >2sigma(I)
_cod_data_source_file c4ce00095a2.cif
_cod_data_source_block CCDC606105
_cod_depositor_comments 'Adding full bibliography for 7214441--7214449.cif.'
_cod_original_sg_symbol_Hall -P_2ybc
_cod_original_sg_symbol_H-M P_21/c
_cod_database_code 7214449

loop_
_symmetry_equiv_pos_as_xyz
'x, y, z'
'-x, y+1/2, -z+1/2'
'-x, -y, -z'
'x, -y-1/2, z-1/2'

loop_
_atom_site_label
_atom_site_type_symbol
_atom_site_fract_x
_atom_site_fract_y
_atom_site_fract_z
_atom_site_U_iso_or_equiv
_atom_site_adp_type
_atom_site_occupancy
_atom_site_symmetry_multiplicity
_atom_site_calc_flag
N01 N 0.58816(14) 0.13864(9) 0.14053(9) 0.0248(2) Uani 1 1 d
H01 H 0.582(2) 0.1252(15) 0.2053(18) 0.038(5) Uiso 1 1 d
N011 N 0.76357(14) 0.17477(9) 0.05223(10) 0.0272(3) Uani 1 1 d
C012 C 0.90532(19) 0.20231(12) 0.05664(15) 0.0350(3) Uani 1 1 d
H012 H 0.922(2) 0.2104(14) -0.0125(16) 0.030(5) Uiso 1 1 d
C013 C 1.0207(2) 0.22048(13) 0.15131(16) 0.0389(4) Uani 1 1 d
H013 H 1.120(3) 0.2404(18) 0.1513(19) 0.049(6) Uiso 1 1 d
C014 C 0.9894(2) 0.20917(12) 0.24711(15) 0.0374(4) Uani 1 1 d
H014 H 1.069(3) 0.2220(18) 0.317(2) 0.051(7) Uiso 1 1 d
C015 C 0.84549(18) 0.18104(11) 0.24524(12) 0.0305(3) Uani 1 1 d
H015 H 0.816(2) 0.1752(15) 0.3092(17) 0.037(5) Uiso 1 1 d
C016 C 0.73543(15) 0.16511(9) 0.14481(11) 0.0234(3) Uani 1 1 d
N021 N 0.48500(14) 0.11526(8) -0.04544(9) 0.0229(2) Uani 1 1 d
H021 H 0.584(3) 0.1326(16) -0.0402(17) 0.041(6) Uiso 1 1 d
C022 C 0.36823(17) 0.09278(10) -0.13533(11) 0.0262(3) Uani 1 1 d
H022 H 0.396(2) 0.0953(14) -0.1987(15) 0.028(5) Uiso 1 1 d
C023 C 0.22809(18) 0.06815(11) -0.12915(12) 0.0294(3) Uani 1 1 d
H023 H 0.143(2) 0.0526(16) -0.1947(17) 0.039(5) Uiso 1 1 d
C024 C 0.20772(17) 0.06637(11) -0.02822(13) 0.0302(3) Uani 1 1 d
H024 H 0.109(2) 0.0484(15) -0.0219(17) 0.038(5) Uiso 1 1 d
C025 C 0.32621(17) 0.08943(11) 0.06223(12) 0.0271(3) Uani 1 1 d
H025 H 0.316(2) 0.0877(14) 0.1350(16) 0.029(5) Uiso 1 1 d
C026 C 0.46847(15) 0.11494(9) 0.05284(10) 0.0215(2) Uani 1 1 d
O1 O 0.60211(14) 0.04081(8) 0.32199(8) 0.0307(2) Uani 1 1 d
C1 C 0.63532(15) 0.05221(9) 0.42064(10) 0.0212(2) Uani 1 1 d
C2 C 0.55747(15) 0.11634(9) 0.46970(10) 0.0210(2) Uani 1 1 d
C3 C 0.58839(15) 0.12667(9) 0.57829(11) 0.0220(2) Uani 1 1 d
H3 H 0.533(2) 0.1686(13) 0.6013(14) 0.022(4) Uiso 1 1 d
C4 C 0.70759(15) 0.07665(10) 0.64778(10) 0.0223(2) Uani 1 1 d
C5 C 0.79107(15) 0.01441(10) 0.60964(11) 0.0237(3) Uani 1 1 d
H5 H 0.871(2) -0.0247(15) 0.6564(16) 0.035(5) Uiso 1 1 d
C6 C 0.75379(15) 0.00137(9) 0.50098(10) 0.0228(2) Uani 1 1 d
N2 N 0.43374(15) 0.17250(8) 0.40130(10) 0.0265(2) Uani 1 1 d
O21 O 0.43380(18) 0.19237(9) 0.31076(10) 0.0430(3) Uani 1 1 d
O22 O 0.33413(13) 0.19931(8) 0.43835(10) 0.0328(2) Uani 1 1 d
N4 N 0.74235(14) 0.08808(9) 0.76213(9) 0.0267(2) Uani 1 1 d
O41 O 0.66083(14) 0.13995(9) 0.79406(9) 0.0365(3) Uani 1 1 d
O42 O 0.85250(13) 0.04547(10) 0.82253(9) 0.0363(3) Uani 1 1 d
N6 N 0.83883(17) -0.07000(11) 0.46777(10) 0.0357(3) Uani 1 1 d
O61 O 0.7801(3) -0.10519(16) 0.38025(12) 0.0893(8) Uani 1 1 d
O62 O 0.96144(14) -0.09595(9) 0.53132(10) 0.0365(3) Uani 1 1 d

loop_
_atom_site_aniso_label
_atom_site_aniso_U_11
_atom_site_aniso_U_22
_atom_site_aniso_U_33
_atom_site_aniso_U_23
_atom_site_aniso_U_13
_atom_site_aniso_U_12
N01 0.0252(5) 0.0309(6) 0.0173(5) 0.0012(4) 0.0056(4) -0.0013(4)
N011 0.0254(6) 0.0309(6) 0.0258(6) 0.0016(5) 0.0089(4) -0.0010(5)
C012 0.0299(7) 0.0388(8) 0.0383(8) 0.0054(7) 0.0136(6) -0.0031(6)
C013 0.0260(7) 0.0382(9) 0.0489(10) 0.0066(7) 0.0072(7) -0.0053(6)
C014 0.0284(7) 0.0360(8) 0.0382(8) 0.0051(7) -0.0023(6) -0.0037(6)
C015 0.0300(7) 0.0313(7) 0.0250(7) 0.0030(5) 0.0015(5) -0.0010(6)
C016 0.0229(6) 0.0218(6) 0.0233(6) 0.0019(5) 0.0042(5) 0.0008(5)
N021 0.0226(5) 0.0252(5) 0.0205(5) -0.0003(4) 0.0062(4) 0.0013(4)
C022 0.0271(6) 0.0292(7) 0.0204(6) -0.0028(5) 0.0053(5) 0.0016(5)
C023 0.0262(7) 0.0317(7) 0.0264(7) -0.0032(5) 0.0031(5) -0.0016(5)
C024 0.0243(6) 0.0337(7) 0.0318(7) 0.0004(6) 0.0078(5) -0.0036(5)
C025 0.0256(6) 0.0324(7) 0.0243(6) 0.0020(5) 0.0093(5) -0.0010(5)
C026 0.0227(6) 0.0209(5) 0.0194(5) 0.0014(4) 0.0051(4) 0.0015(4)
O1 0.0449(6) 0.0296(5) 0.0167(4) 0.0022(4) 0.0090(4) 0.0064(5)
C1 0.0232(6) 0.0215(5) 0.0187(5) 0.0019(4) 0.0068(4) -0.0004(4)
C2 0.0212(5) 0.0196(5) 0.0205(5) 0.0009(4) 0.0045(4) -0.0006(4)
C3 0.0219(6) 0.0224(6) 0.0217(6) -0.0031(5) 0.0072(4) -0.0032(5)
C4 0.0216(6) 0.0284(6) 0.0161(5) -0.0010(4) 0.0052(4) -0.0041(5)
C5 0.0211(6) 0.0296(6) 0.0193(5) 0.0012(5) 0.0051(4) -0.0010(5)
C6 0.0228(6) 0.0261(6) 0.0197(5) 0.0008(5) 0.0071(4) 0.0026(5)
N2 0.0290(6) 0.0219(5) 0.0245(5) -0.0008(4) 0.0031(4) 0.0010(4)
O21 0.0597(8) 0.0416(7) 0.0246(5) 0.0088(5) 0.0093(5) 0.0192(6)
O22 0.0270(5) 0.0299(5) 0.0402(6) 0.0010(4) 0.0093(4) 0.0039(4)
N4 0.0265(6) 0.0354(6) 0.0185(5) -0.0018(4) 0.0075(4) -0.0069(5)
O41 0.0386(6) 0.0492(7) 0.0245(5) -0.0084(5) 0.0138(4) 0.0000(5)
O42 0.0309(6) 0.0552(8) 0.0192(5) 0.0030(5) 0.0030(4) 0.0009(5)
N6 0.0418(8) 0.0424(8) 0.0228(6) 0.0025(5) 0.0103(5) 0.0182(6)
O61 0.1147(16) 0.1026(15) 0.0291(7) -0.0218(8) -0.0063(8) 0.0766(13)
O62 0.0324(6) 0.0433(7) 0.0352(6) 0.0112(5) 0.0129(5) 0.0152(5)

loop_
_atom_type_symbol
_atom_type_description
_atom_type_scat_dispersion_real
_atom_type_scat_dispersion_imag
_atom_type_scat_source
C C 0.0033 0.0016 'International Tables Vol C Tables 4.2.6.8 and 6.1.1.4'
H H 0.0000 0.0000 'International Tables Vol C Tables 4.2.6.8 and 6.1.1.4'
N N 0.0061 0.0033 'International Tables Vol C Tables 4.2.6.8 and 6.1.1.4'
O O 0.0106 0.0060 'International Tables Vol C Tables 4.2.6.8 and 6.1.1.4'

loop_
_geom_angle_atom_site_label_1
_geom_angle_atom_site_label_2
_geom_angle_atom_site_label_3
_geom_angle
C026 N01 C016 127.98(12)
C026 N01 H01 118.1(14)
C016 N01 H01 112.5(14)
C016 N011 C012 117.64(13)
N011 C012 C013 123.19(16)
N011 C012 H012 115.8(12)
C013 C012 H012 121.0(12)
C012 C013 C014 118.28(15)
C012 C013 H013 120.9(15)
C014 C013 H013 120.9(15)
C015 C014 C013 119.89(15)
C015 C014 H014 119.3(14)
C013 C014 H014 120.8(14)
C014 C015 C016 117.53(15)
C014 C015 H015 123.2(13)
C016 C015 H015 119.2(13)
N011 C016 N01 117.84(12)
N011 C016 C015 123.46(14)
N01 C016 C015 118.69(13)
C026 N021 C022 122.19(12)
C026 N021 H021 110.0(14)
C022 N021 H021 127.8(14)
N021 C022 C023 120.48(13)
N021 C022 H022 113.4(12)
C023 C022 H022 126.1(12)
C022 C023 C024 118.69(14)
C022 C023 H023 120.1(13)
C024 C023 H023 121.2(13)
C025 C024 C023 120.47(14)
C025 C024 H024 119.5(12)
C023 C024 H024 120.0(12)
C024 C025 C026 119.31(13)
C024 C025 H025 122.4(11)
C026 C025 H025 118.3(11)
N021 C026 N01 120.17(12)
N021 C026 C025 118.86(12)
N01 C026 C025 120.97(12)
O1 C1 C2 124.13(12)
O1 C1 C6 124.28(12)
C2 C1 C6 111.57(11)
C3 C2 C1 124.68(12)
C3 C2 N2 116.05(12)
C1 C2 N2 119.23(11)
C2 C3 C4 118.80(12)
C2 C3 H3 118.1(11)
C4 C3 H3 123.0(11)
C5 C4 C3 121.29(12)
C5 C4 N4 119.52(12)
C3 C4 N4 119.17(12)
C6 C5 C4 119.27(13)
C6 C5 H5 117.2(12)
C4 C5 H5 123.4(12)
C5 C6 C1 124.25(12)
C5 C6 N6 115.89(12)
C1 C6 N6 119.84(12)
O21 N2 O22 122.91(13)
O21 N2 C2 119.28(13)
O22 N2 C2 117.80(12)
O41 N4 O42 123.61(12)
O41 N4 C4 118.27(12)
O42 N4 C4 118.12(13)
O61 N6 O62 122.85(15)
O61 N6 C6 118.18(14)
O62 N6 C6 118.81(13)

loop_
_geom_bond_atom_site_label_1
_geom_bond_atom_site_label_2
_geom_bond_distance
N01 C026 1.3579(17)
N01 C016 1.3927(18)
N01 H01 0.90(2)
N011 C016 1.3348(18)
N011 C012 1.348(2)
C012 C013 1.377(3)
C012 H012 0.98(2)
C013 C014 1.393(3)
C013 H013 0.96(2)
C014 C015 1.379(2)
C014 H014 0.99(3)
C015 C016 1.401(2)
C015 H015 0.97(2)
N021 C026 1.3526(17)
N021 C022 1.3569(18)
N021 H021 0.92(2)
C022 C023 1.366(2)
C022 H022 0.950(19)
C023 C024 1.403(2)
C023 H023 0.98(2)
C024 C025 1.372(2)
C024 H024 0.97(2)
C025 C026 1.405(2)
C025 H025 0.994(19)
O1 C1 1.2470(16)
C1 C2 1.4540(19)
C1 C6 1.4546(18)
C2 C3 1.3744(18)
C2 N2 1.4560(18)
C3 C4 1.3883(19)
C3 H3 0.913(19)
C4 C5 1.387(2)
C4 N4 1.4457(17)
C5 C6 1.3739(18)
C5 H5 0.98(2)
C6 N6 1.4556(19)
N2 O21 1.2287(17)
N2 O22 1.2341(17)
N4 O41 1.2335(18)
N4 O42 1.2358(17)
N6 O61 1.218(2)
N6 O62 1.2272(17)

loop_
_geom_hbond_atom_site_label_D
_geom_hbond_atom_site_label_H
_geom_hbond_atom_site_label_A
_geom_hbond_distance_DH
_geom_hbond_distance_HA
_geom_hbond_distance_DA
_geom_hbond_angle_DHA
_geom_hbond_site_symmetry_A
N01 H01 O1 0.90(2) 1.94(2) 2.7557(16) 152(2) .
N01 H01 O21 0.90(2) 2.45(2) 3.1207(18) 132.2(18) .
N021 H021 N011 0.92(2) 1.82(2) 2.6165(17) 144(2) .
N021 H021 O41 0.92(2) 2.51(2) 3.0732(17) 119.7(17) 1_554

loop_
_geom_torsion_atom_site_label_1
_geom_torsion_atom_site_label_2
_geom_torsion_atom_site_label_3
_geom_torsion_atom_site_label_4
_geom_torsion
C016 N011 C012 C013 0.1(3)
N011 C012 C013 C014 0.5(3)
C012 C013 C014 C015 -0.4(3)
C013 C014 C015 C016 -0.1(3)
C012 N011 C016 N01 178.59(14)
C012 N011 C016 C015 -0.8(2)
C026 N01 C016 N011 4.8(2)
C026 N01 C016 C015 -175.83(14)
C014 C015 C016 N011 0.8(2)
C014 C015 C016 N01 -178.57(14)
C026 N021 C022 C023 -0.4(2)
N021 C022 C023 C024 -0.2(2)
C022 C023 C024 C025 0.3(2)
C023 C024 C025 C026 0.0(2)
C022 N021 C026 N01 -179.46(13)
C022 N021 C026 C025 0.8(2)
C016 N01 C026 N021 0.0(2)
C016 N01 C026 C025 179.81(14)
C024 C025 C026 N021 -0.6(2)
C024 C025 C026 N01 179.67(14)
O1 C1 C2 C3 176.99(14)
C6 C1 C2 C3 -1.48(19)
O1 C1 C2 N2 -0.8(2)
C6 C1 C2 N2 -179.25(12)
C1 C2 C3 C4 3.7(2)
N2 C2 C3 C4 -178.44(12)
C2 C3 C4 C5 -2.6(2)
C2 C3 C4 N4 179.11(12)
C3 C4 C5 C6 -0.7(2)
N4 C4 C5 C6 177.60(12)
C4 C5 C6 C1 3.1(2)
C4 C5 C6 N6 -175.45(13)
O1 C1 C6 C5 179.52(14)
C2 C1 C6 C5 -2.02(19)
O1 C1 C6 N6 -2.0(2)
C2 C1 C6 N6 176.50(13)
C3 C2 N2 O21 154.24(14)
C1 C2 N2 O21 -27.80(19)
C3 C2 N2 O22 -24.60(18)
C1 C2 N2 O22 153.36(13)
C5 C4 N4 O41 -175.92(13)
C3 C4 N4 O41 2.4(2)
C5 C4 N4 O42 4.3(2)
C3 C4 N4 O42 -177.36(13)
C5 C6 N6 O61 155.9(2)
C1 C6 N6 O61 -22.7(3)
C5 C6 N6 O62 -19.6(2)
C1 C6 N6 O62 161.75(14)
